data_7008254
loop_
_publ_author_name
'Spingler, Bernhard'
'Da Pieve, Chiara'

_publ_section_title
;
 Induction of B- to Z-DNA transition by copper and zinc complexes with
 C(15) substituted macrocyclic pentaaza ligands.
;
_journal_issue 9
_journal_name_full 'Dalton transactions (Cambridge, England : 2003)'
_journal_page_first 1637
_journal_page_last 1643
_journal_paper_doi 10.1039/b500317b
_journal_year 2005
_chemical_formula_sum 'C11 H24 Cl2 F N5 O2'
_chemical_formula_weight 348.25
_chemical_name_systematic
;
?
;
_space_group_IT_number 2
_symmetry_cell_setting triclinic
_symmetry_space_group_name_Hall '-P 1'
_symmetry_space_group_name_H-M 'P -1'
_atom_sites_solution_hydrogens geom
_atom_sites_solution_primary direct
_atom_sites_solution_secondary difmap
_audit_creation_method SHELXL-97
_cell_angle_alpha 82.753(12)
_cell_angle_beta 82.007(12)
_cell_angle_gamma 65.594(11)
_cell_formula_units_Z 2
_cell_length_a 9.2491(9)
_cell_length_b 9.9016(10)
_cell_length_c 10.0535(10)
_cell_measurement_reflns_used 8000
_cell_measurement_temperature 183(2)
_cell_volume 827.88(16)
_computing_cell_refinement 'IPDS (Stoe, 1999)'
_computing_data_collection 'IPDS (Stoe, 1999)'
_computing_data_reduction 'X-RED (Stoe, 1999)'
_computing_molecular_graphics 'ORTEP-3 (Farrugia, 1997)'
_computing_publication_material 'SHELXL-97 (Sheldrick, 1997)'
_computing_structure_refinement 'SHELXL-97 (Sheldrick, 1997)'
_computing_structure_solution 'SIR-97 (Altomare, 1999)'
_diffrn_ambient_temperature 183(2)
_diffrn_measured_fraction_theta_full 0.901
_diffrn_measured_fraction_theta_max 0.901
_diffrn_measurement_device_type 'Stoe IPDS'
_diffrn_measurement_method '/f oscillation scan'
_diffrn_radiation_monochromator graphite
_diffrn_radiation_source 'fine-focus sealed tube'
_diffrn_radiation_type MoK\a
_diffrn_radiation_wavelength 0.71073
_diffrn_reflns_av_R_equivalents 0.0472
_diffrn_reflns_av_sigmaI/netI 0.0342
_diffrn_reflns_limit_h_max 13
_diffrn_reflns_limit_h_min -13
_diffrn_reflns_limit_k_max 14
_diffrn_reflns_limit_k_min -14
_diffrn_reflns_limit_l_max 14
_diffrn_reflns_limit_l_min -14
_diffrn_reflns_number 17872
_diffrn_reflns_theta_full 30.53
_diffrn_reflns_theta_max 30.53
_diffrn_reflns_theta_min 2.94
_diffrn_standards_interval_count 'every image'
_diffrn_standards_interval_time 15
_diffrn_standards_number 50-200
_exptl_absorpt_coefficient_mu 0.414
_exptl_absorpt_correction_T_max 0.9679
_exptl_absorpt_correction_T_min 0.9198
_exptl_absorpt_correction_type numerical
_exptl_crystal_colour colorless
_exptl_crystal_density_diffrn 1.397
_exptl_crystal_density_method 'not measured'
_exptl_crystal_description prism
_exptl_crystal_F_000 368
_exptl_crystal_size_max 0.19
_exptl_crystal_size_mid 0.14
_exptl_crystal_size_min 0.11
_refine_diff_density_max 0.580
_refine_diff_density_min -0.576
_refine_diff_density_rms 0.073
_refine_ls_extinction_method none
_refine_ls_goodness_of_fit_ref 1.110
_refine_ls_hydrogen_treatment mixed
_refine_ls_matrix_type full
_refine_ls_number_parameters 218
_refine_ls_number_reflns 4567
_refine_ls_number_restraints 2
_refine_ls_restrained_S_all 1.110
_refine_ls_R_factor_all 0.0857
_refine_ls_R_factor_gt 0.0581
_refine_ls_shift/su_max 0.001
_refine_ls_shift/su_mean 0.000
_refine_ls_structure_factor_coef Fsqd
_refine_ls_weighting_details 'calc w=1/[\s^2^(Fo^2^)+(0.0847P)^2^+0.4699P] where P=(Fo^2^+2Fc^2^)/3'
_refine_ls_weighting_scheme calc
_refine_ls_wR_factor_gt 0.1541
_refine_ls_wR_factor_ref 0.1824
_reflns_number_gt 3156
_reflns_number_total 4567
_reflns_threshold_expression >2sigma(I)
_cod_data_source_file b500317b.txt
_cod_data_source_block 1
_cod_original_cell_volume 827.88(14)
_cod_original_sg_symbol_H-M P-1
_cod_database_code 7008254

loop_
_symmetry_equiv_pos_as_xyz
'x, y, z'
'-x, -y, -z'

loop_
_atom_site_label
_atom_site_type_symbol
_atom_site_fract_x
_atom_site_fract_y
_atom_site_fract_z
_atom_site_U_iso_or_equiv
_atom_site_adp_type
_atom_site_occupancy
_atom_site_symmetry_multiplicity
_atom_site_calc_flag
_atom_site_refinement_flags
_atom_site_disorder_assembly
_atom_site_disorder_group
C16 C 0.4174(3) 0.6818(3) 1.1245(3) 0.0382(5) Uani 1 1 d . . .
C2 C 0.6956(3) 0.6559(3) 1.0840(3) 0.0414(6) Uani 1 1 d . . .
H2A H 0.7170 0.5511 1.1018 0.050 Uiso 1 1 calc R . .
H2B H 0.7393 0.6838 1.1531 0.050 Uiso 1 1 calc R . .
C3 C 0.7788(3) 0.6799(3) 0.9467(3) 0.0410(6) Uani 1 1 d . . .
H3A H 0.7650 0.7831 0.9325 0.049 Uiso 1 1 calc R . .
H3B H 0.8922 0.6188 0.9465 0.049 Uiso 1 1 calc R . .
C5 C 0.8373(3) 0.5979(4) 0.7115(3) 0.0470(6) Uani 1 1 d . . .
H5A H 0.8783 0.6740 0.6849 0.056 Uiso 1 1 calc R . .
H5B H 0.9259 0.5058 0.7348 0.056 Uiso 1 1 calc R . .
C6 C 0.7630(3) 0.5774(3) 0.5955(3) 0.0447(6) Uani 1 1 d . . .
H6A H 0.8432 0.5451 0.5198 0.054 Uiso 1 1 calc R . .
H6B H 0.7220 0.5012 0.6218 0.054 Uiso 1 1 calc R . .
C8 C 0.5341(4) 0.7027(4) 0.4623(3) 0.0489(7) Uani 1 1 d . . .
H8A H 0.5100 0.6165 0.4916 0.059 Uiso 1 1 calc R . .
H8B H 0.5915 0.6883 0.3733 0.059 Uiso 1 1 calc R . .
C9 C 0.3800(3) 0.8415(4) 0.4564(3) 0.0479(7) Uani 1 1 d . . .
H9A H 0.4037 0.9251 0.4158 0.058 Uiso 1 1 calc R . .
H9B H 0.3112 0.8271 0.4001 0.058 Uiso 1 1 calc R . .
C11 C 0.2407(3) 0.7594(3) 0.6631(3) 0.0429(6) Uani 1 1 d . . .
H11A H 0.3304 0.6773 0.7004 0.052 Uiso 1 1 calc R . .
H11B H 0.2014 0.7212 0.5983 0.052 Uiso 1 1 calc R . .
C12 C 0.1088(3) 0.8233(4) 0.7761(3) 0.0463(6) Uani 1 1 d . . .
H12A H 0.0305 0.9175 0.7423 0.056 Uiso 1 1 calc R . .
H12B H 0.0558 0.7560 0.8014 0.056 Uiso 1 1 calc R . .
C14 C 0.1694(3) 0.7611(3) 1.0105(3) 0.0386(5) Uani 1 1 d . . .
C15 C 0.2411(3) 0.7915(3) 1.1248(3) 0.0402(5) Uani 1 1 d . . .
H15 H 0.1835 0.7752 1.2105 0.048 Uiso 1 1 calc R . .
N1 N 0.5234(3) 0.7423(3) 1.0917(2) 0.0395(5) Uani 1 1 d . . .
H1 H 0.489(4) 0.836(4) 1.074(4) 0.056(10) Uiso 1 1 d . . .
N4 N 0.7167(3) 0.6426(3) 0.8327(2) 0.0380(5) Uani 1 1 d . . .
H4A H 0.630(4) 0.726(4) 0.809(3) 0.047(9) Uiso 1 1 d . . .
H4B H 0.682(4) 0.569(4) 0.860(4) 0.059(10) Uiso 1 1 d . . .
N7 N 0.6331(3) 0.7174(3) 0.5558(2) 0.0425(5) Uani 1 1 d . . .
H7 H 0.674(4) 0.790(4) 0.524(4) 0.056(10) Uiso 1 1 d . . .
N10 N 0.2951(3) 0.8755(3) 0.5933(2) 0.0390(5) Uani 1 1 d D . .
H10A H 0.358(4) 0.888(4) 0.645(3) 0.055(10) Uiso 1 1 d D . .
H10B H 0.213(4) 0.966(3) 0.586(5) 0.081(13) Uiso 1 1 d D . .
N13 N 0.1659(3) 0.8465(3) 0.8952(2) 0.0430(5) Uani 1 1 d . . .
H13 H 0.212(4) 0.905(4) 0.892(4) 0.047(9) Uiso 1 1 d . . .
O16 O 0.4504(2) 0.5473(2) 1.1523(2) 0.0482(5) Uani 1 1 d . . .
O14 O 0.1212(2) 0.6604(2) 1.0287(2) 0.0460(5) Uani 1 1 d . . .
F1 F 0.2281(2) 0.93796(19) 1.11150(19) 0.0497(4) Uani 1 1 d . . .
Cl1 Cl 0.44286(8) 0.97504(7) 0.81074(7) 0.04232(18) Uani 1 1 d . . .
Cl2 Cl 0.03303(9) 1.19388(8) 0.57271(8) 0.0538(2) Uani 1 1 d . . .

loop_
_atom_site_aniso_label
_atom_site_aniso_U_11
_atom_site_aniso_U_22
_atom_site_aniso_U_33
_atom_site_aniso_U_23
_atom_site_aniso_U_13
_atom_site_aniso_U_12
C16 0.0440(13) 0.0419(12) 0.0347(12) -0.0041(10) -0.0064(10) -0.0222(11)
C2 0.0423(13) 0.0448(13) 0.0410(13) -0.0003(11) -0.0095(11) -0.0205(11)
C3 0.0387(12) 0.0450(13) 0.0460(14) 0.0000(11) -0.0073(10) -0.0235(11)
C5 0.0384(13) 0.0578(16) 0.0426(14) 0.0003(12) -0.0025(11) -0.0187(12)
C6 0.0461(14) 0.0428(13) 0.0414(14) -0.0016(11) -0.0004(11) -0.0159(11)
C8 0.0486(15) 0.0594(17) 0.0409(14) -0.0130(12) -0.0017(12) -0.0221(13)
C9 0.0443(14) 0.0639(17) 0.0338(12) -0.0045(12) -0.0040(11) -0.0197(13)
C11 0.0483(14) 0.0449(13) 0.0402(13) -0.0021(11) -0.0056(11) -0.0232(11)
C12 0.0432(13) 0.0641(17) 0.0399(13) 0.0007(12) -0.0078(11) -0.0297(13)
C14 0.0355(11) 0.0418(12) 0.0409(13) -0.0043(10) -0.0022(10) -0.0180(10)
C15 0.0432(13) 0.0414(12) 0.0409(13) -0.0079(10) -0.0006(10) -0.0216(11)
N1 0.0427(11) 0.0381(11) 0.0425(12) -0.0049(9) -0.0037(9) -0.0207(9)
N4 0.0349(10) 0.0417(11) 0.0403(11) -0.0013(9) -0.0049(8) -0.0184(9)
N7 0.0405(11) 0.0420(11) 0.0460(12) -0.0060(9) -0.0059(9) -0.0164(9)
N10 0.0405(11) 0.0429(11) 0.0347(10) -0.0016(9) -0.0056(9) -0.0177(9)
N13 0.0475(12) 0.0505(12) 0.0399(12) -0.0016(10) -0.0044(9) -0.0291(11)
O16 0.0476(10) 0.0420(10) 0.0606(13) 0.0039(9) -0.0115(9) -0.0238(8)
O14 0.0513(11) 0.0486(10) 0.0477(11) 0.0005(8) -0.0102(9) -0.0291(9)
F1 0.0486(9) 0.0463(9) 0.0569(10) -0.0137(7) -0.0005(8) -0.0203(7)
Cl1 0.0485(3) 0.0400(3) 0.0438(3) -0.0043(2) -0.0062(3) -0.0223(3)
Cl2 0.0491(4) 0.0456(4) 0.0591(4) 0.0038(3) -0.0044(3) -0.0141(3)

loop_
_atom_type_symbol
_atom_type_description
_atom_type_scat_dispersion_real
_atom_type_scat_dispersion_imag
_atom_type_scat_source
C C 0.0033 0.0016 'International Tables Vol C Tables 4.2.6.8 and 6.1.1.4'
H H 0.0000 0.0000 'International Tables Vol C Tables 4.2.6.8 and 6.1.1.4'
N N 0.0061 0.0033 'International Tables Vol C Tables 4.2.6.8 and 6.1.1.4'
O O 0.0106 0.0060 'International Tables Vol C Tables 4.2.6.8 and 6.1.1.4'
F F 0.0171 0.0103 'International Tables Vol C Tables 4.2.6.8 and 6.1.1.4'
Cl Cl 0.1484 0.1585 'International Tables Vol C Tables 4.2.6.8 and 6.1.1.4'

loop_
_geom_angle_atom_site_label_1
_geom_angle_atom_site_label_2
_geom_angle_atom_site_label_3
_geom_angle
_geom_angle_site_symmetry_1
_geom_angle_site_symmetry_3
_geom_angle_publ_flag
O16 C16 N1 125.3(3) . . ?
O16 C16 C15 119.3(2) . . ?
N1 C16 C15 115.4(2) . . ?
N1 C2 C3 112.3(2) . . ?
N1 C2 H2A 109.1 . . ?
C3 C2 H2A 109.1 . . ?
N1 C2 H2B 109.1 . . ?
C3 C2 H2B 109.1 . . ?
H2A C2 H2B 107.9 . . ?
N4 C3 C2 113.1(2) . . ?
N4 C3 H3A 109.0 . . ?
C2 C3 H3A 109.0 . . ?
N4 C3 H3B 109.0 . . ?
C2 C3 H3B 109.0 . . ?
H3A C3 H3B 107.8 . . ?
C6 C5 N4 110.9(2) . . ?
C6 C5 H5A 109.5 . . ?
N4 C5 H5A 109.5 . . ?
C6 C5 H5B 109.5 . . ?
N4 C5 H5B 109.5 . . ?
H5A C5 H5B 108.1 . . ?
N7 C6 C5 110.0(2) . . ?
N7 C6 H6A 109.7 . . ?
C5 C6 H6A 109.7 . . ?
N7 C6 H6B 109.7 . . ?
C5 C6 H6B 109.7 . . ?
H6A C6 H6B 108.2 . . ?
N7 C8 C9 110.1(2) . . ?
N7 C8 H8A 109.6 . . ?
C9 C8 H8A 109.6 . . ?
N7 C8 H8B 109.6 . . ?
C9 C8 H8B 109.6 . . ?
H8A C8 H8B 108.2 . . ?
N10 C9 C8 111.4(2) . . ?
N10 C9 H9A 109.4 . . ?
C8 C9 H9A 109.4 . . ?
N10 C9 H9B 109.4 . . ?
C8 C9 H9B 109.4 . . ?
H9A C9 H9B 108.0 . . ?
N10 C11 C12 111.1(2) . . ?
N10 C11 H11A 109.4 . . ?
C12 C11 H11A 109.4 . . ?
N10 C11 H11B 109.4 . . ?
C12 C11 H11B 109.4 . . ?
H11A C11 H11B 108.0 . . ?
N13 C12 C11 113.7(2) . . ?
N13 C12 H12A 108.8 . . ?
C11 C12 H12A 108.8 . . ?
N13 C12 H12B 108.8 . . ?
C11 C12 H12B 108.8 . . ?
H12A C12 H12B 107.7 . . ?
O14 C14 N13 124.8(3) . . ?
O14 C14 C15 118.8(2) . . ?
N13 C14 C15 116.3(2) . . ?
F1 C15 C14 111.0(2) . . ?
F1 C15 C16 110.5(2) . . ?
C14 C15 C16 108.8(2) . . ?
F1 C15 H15 108.8 . . ?
C14 C15 H15 108.8 . . ?
C16 C15 H15 108.8 . . ?
C16 N1 C2 123.3(2) . . ?
C16 N1 H1 118(3) . . ?
C2 N1 H1 118(3) . . ?
C3 N4 C5 113.3(2) . . ?
C3 N4 H4A 107(2) . . ?
C5 N4 H4A 109(2) . . ?
C3 N4 H4B 111(2) . . ?
C5 N4 H4B 109(2) . . ?
H4A N4 H4B 107(3) . . ?
C8 N7 C6 114.1(2) . . ?
C8 N7 H7 113(2) . . ?
C6 N7 H7 110(2) . . ?
C9 N10 C11 114.7(2) . . ?
C9 N10 H10A 109(2) . . ?
C11 N10 H10A 109(2) . . ?
C9 N10 H10B 108(3) . . ?
C11 N10 H10B 111(3) . . ?
H10A N10 H10B 104(4) . . ?
C14 N13 C12 121.8(2) . . ?
C14 N13 H13 116(2) . . ?
C12 N13 H13 121(2) . . ?

loop_
_geom_bond_atom_site_label_1
_geom_bond_atom_site_label_2
_geom_bond_distance
_geom_bond_site_symmetry_2
_geom_bond_publ_flag
C16 O16 1.240(3) . ?
C16 N1 1.332(3) . ?
C16 C15 1.541(4) . ?
C2 N1 1.460(3) . ?
C2 C3 1.526(4) . ?
C2 H2A 0.9700 . ?
C2 H2B 0.9700 . ?
C3 N4 1.498(4) . ?
C3 H3A 0.9700 . ?
C3 H3B 0.9700 . ?
C5 C6 1.507(4) . ?
C5 N4 1.508(4) . ?
C5 H5A 0.9700 . ?
C5 H5B 0.9700 . ?
C6 N7 1.464(4) . ?
C6 H6A 0.9700 . ?
C6 H6B 0.9700 . ?
C8 N7 1.458(4) . ?
C8 C9 1.519(4) . ?
C8 H8A 0.9700 . ?
C8 H8B 0.9700 . ?
C9 N10 1.491(3) . ?
C9 H9A 0.9700 . ?
C9 H9B 0.9700 . ?
C11 N10 1.498(3) . ?
C11 C12 1.528(4) . ?
C11 H11A 0.9700 . ?
C11 H11B 0.9700 . ?
C12 N13 1.453(4) . ?
C12 H12A 0.9700 . ?
C12 H12B 0.9700 . ?
C14 O14 1.234(3) . ?
C14 N13 1.342(3) . ?
C14 C15 1.522(4) . ?
C15 F1 1.395(3) . ?
C15 H15 0.9800 . ?
N1 H1 0.85(4) . ?
N4 H4A 0.92(4) . ?
N4 H4B 0.91(4) . ?
N7 H7 0.95(4) . ?
N10 H10A 0.884(19) . ?
N10 H10B 0.905(19) . ?
N13 H13 0.85(4) . ?

loop_
_geom_hbond_atom_site_label_D
_geom_hbond_atom_site_label_H
_geom_hbond_atom_site_label_A
_geom_hbond_distance_DH
_geom_hbond_distance_HA
_geom_hbond_distance_DA
_geom_hbond_angle_DHA
_geom_hbond_site_symmetry_A
N1 H1 Cl1 0.85(4) 2.64(4) 3.223(2) 127(3) 2_677
N4 H4A Cl1 0.92(4) 2.36(4) 3.222(2) 158(3) .
N4 H4B O16 0.91(4) 2.02(4) 2.866(3) 154(3) 2_667
N10 H10A Cl1 0.884(19) 2.33(2) 3.179(3) 161(3) .
N10 H10B Cl2 0.905(19) 2.18(2) 3.085(2) 174(4) .
N13 H13 Cl1 0.85(4) 2.51(4) 3.274(2) 151(3) .

loop_
_geom_torsion_atom_site_label_1
_geom_torsion_atom_site_label_2
_geom_torsion_atom_site_label_3
_geom_torsion_atom_site_label_4
_geom_torsion
_geom_torsion_site_symmetry_1
_geom_torsion_site_symmetry_2
_geom_torsion_site_symmetry_3
_geom_torsion_site_symmetry_4
_geom_torsion_publ_flag
N1 C2 C3 N4 -57.6(3) . . . . ?
N4 C5 C6 N7 61.4(3) . . . . ?
N7 C8 C9 N10 -54.1(3) . . . . ?
N10 C11 C12 N13 -74.8(3) . . . . ?
O14 C14 C15 F1 -155.4(2) . . . . ?
N13 C14 C15 F1 25.5(3) . . . . ?
O14 C14 C15 C16 82.8(3) . . . . ?
N13 C14 C15 C16 -96.3(3) . . . . ?
O16 C16 C15 F1 171.0(2) . . . . ?
N1 C16 C15 F1 -9.8(3) . . . . ?
O16 C16 C15 C14 -66.9(3) . . . . ?
N1 C16 C15 C14 112.3(3) . . . . ?
O16 C16 N1 C2 0.2(4) . . . . ?
C15 C16 N1 C2 -179.0(2) . . . . ?
C3 C2 N1 C16 123.9(3) . . . . ?
C2 C3 N4 C5 -153.7(2) . . . . ?
C6 C5 N4 C3 -174.1(2) . . . . ?
C9 C8 N7 C6 164.9(2) . . . . ?
C5 C6 N7 C8 -168.8(2) . . . . ?
C8 C9 N10 C11 -63.3(3) . . . . ?
C12 C11 N10 C9 -160.2(2) . . . . ?
O14 C14 N13 C12 -2.5(4) . . . . ?
C15 C14 N13 C12 176.5(2) . . . . ?
C11 C12 N13 C14 -109.1(3) . . . . ?

loop_
_cod_related_entry_id
_cod_related_entry_database
_cod_related_entry_code
1 ChemSpider 21145204
